data_4336484
loop_
_publ_author_name
'Zi-Jian Li'
'Jia Yao'
'Qian Tao'
'Long Jiang'
'Tong-Bu Lu'

_publ_section_title
;
 Enantioselective Recognition and Separation of Racemic 1-Phenylethanol by
 a Pair of 2D Chiral Coordination Polymers
;
_journal_name_full 'Inorganic Chemistry'
_journal_page_first 11694
_journal_page_last 11696
_journal_paper_doi 10.1021/ic4021367
_journal_volume 52
_journal_year 2013
_chemical_absolute_configuration syn
_chemical_formula_moiety '2(C10 H15 O4 S), Cd, 6(H2 O)'
_chemical_formula_sum 'C20 H42 Cd O14 S2'
_chemical_formula_weight 683.06
_chemical_name_systematic
; 
 ? 
;
_space_group_IT_number 4
_symmetry_cell_setting monoclinic
_symmetry_space_group_name_Hall 'P 2yb'
_symmetry_space_group_name_H-M 'P 1 21 1'
_atom_sites_solution_hydrogens geom
_atom_sites_solution_primary direct
_atom_sites_solution_secondary difmap
_audit_creation_method SHELXL-97
_cell_angle_alpha 90.00
_cell_angle_beta 94.349(2)
_cell_angle_gamma 90.00
_cell_formula_units_Z 2
_cell_length_a 11.6515(3)
_cell_length_b 7.1578(2)
_cell_length_c 17.3543(4)
_cell_measurement_reflns_used 3118
_cell_measurement_temperature 150(2)
_cell_measurement_theta_max 66.8455
_cell_measurement_theta_min 3.8015
_cell_volume 1443.17(6)
_computing_cell_refinement
;
CrysAlisPro, Agilent Technologies,
Version 1.171.36.20 (release 27-06-2012 CrysAlis171 .NET)
(compiled Jul 11 2012,15:38:31)
;
_computing_data_collection
;
CrysAlisPro, Agilent Technologies,
Version 1.171.36.20 (release 27-06-2012 CrysAlis171 .NET)
(compiled Jul 11 2012,15:38:31)
;
_computing_data_reduction
;
CrysAlisPro, Agilent Technologies,
Version 1.171.36.20 (release 27-06-2012 CrysAlis171 .NET)
(compiled Jul 11 2012,15:38:31)
;
_computing_molecular_graphics 'Bruker SHELXTL'
_computing_publication_material 'Bruker SHELXTL'
_computing_structure_refinement 'SHELXL-97 (Sheldrick, 1997)'
_computing_structure_solution 'SHELXS-97 (Sheldrick, 1990)'
_diffrn_ambient_temperature 150(2)
_diffrn_detector_area_resol_mean 10.5058
_diffrn_measured_fraction_theta_full 0.985
_diffrn_measured_fraction_theta_max 0.985
_diffrn_measurement_device_type 'Xcalibur, Atlas, Gemini ultra'
_diffrn_measurement_method 'omega scans'
_diffrn_radiation_monochromator mirror
_diffrn_radiation_source 'Enhance Ultra (Cu) x-ray Source'
_diffrn_radiation_type CuK\a
_diffrn_radiation_wavelength 1.54178
_diffrn_reflns_av_R_equivalents 0.0482
_diffrn_reflns_av_sigmaI/netI 0.0700
_diffrn_reflns_limit_h_max 13
_diffrn_reflns_limit_h_min -13
_diffrn_reflns_limit_k_max 6
_diffrn_reflns_limit_k_min -8
_diffrn_reflns_limit_l_max 20
_diffrn_reflns_limit_l_min -19
_diffrn_reflns_number 6120
_diffrn_reflns_theta_full 66.95
_diffrn_reflns_theta_max 66.95
_diffrn_reflns_theta_min 3.80
_exptl_absorpt_coefficient_mu 7.972
_exptl_absorpt_correction_T_max 0.1983
_exptl_absorpt_correction_T_min 0.1386
_exptl_absorpt_correction_type multi-scan
_exptl_absorpt_process_details
;
CrysAlisPro, Agilent Technologies,
Version 1.171.36.20 (release 27-06-2012 CrysAlis171 .NET)
(compiled Jul 11 2012,15:38:31)
empirical absorption correction using spherical harmonics,
 implemented in SCALE3 ABSPACK scaling algorithm.
;
_exptl_crystal_colour colorless
_exptl_crystal_density_diffrn 1.572
_exptl_crystal_description block
_exptl_crystal_F_000 708
_exptl_crystal_size_max 0.41
_exptl_crystal_size_mid 0.32
_exptl_crystal_size_min 0.30
_refine_diff_density_max 0.697
_refine_diff_density_min -1.512
_refine_diff_density_rms 0.117
_refine_ls_abs_structure_details 'Flack H D (1983), Acta Cryst. A39, 876-881'
_refine_ls_abs_structure_Flack 0.003(11)
_refine_ls_extinction_method none
_refine_ls_goodness_of_fit_ref 1.014
_refine_ls_hydrogen_treatment constr
_refine_ls_matrix_type full
_refine_ls_number_parameters 338
_refine_ls_number_reflns 3470
_refine_ls_number_restraints 0
_refine_ls_restrained_S_all 1.014
_refine_ls_R_factor_all 0.0460
_refine_ls_R_factor_gt 0.0406
_refine_ls_shift/su_max 0.000
_refine_ls_shift/su_mean 0.000
_refine_ls_structure_factor_coef Fsqd
_refine_ls_weighting_details 'calc w=1/[\s^2^(Fo^2^)+(0.0489P)^2^+0.0000P] where P=(Fo^2^+2Fc^2^)/3'
_refine_ls_weighting_scheme calc
_refine_ls_wR_factor_gt 0.0928
_refine_ls_wR_factor_ref 0.0978
_reflns_number_gt 3098
_reflns_number_total 3470
_reflns_threshold_expression >2sigma(I)
_cod_data_source_file ic4021367_si_002.cif
_cod_data_source_block Cd(l-cps)2(H2O)6
_cod_database_code 4336484

loop_
_symmetry_equiv_pos_as_xyz
'x, y, z'
'-x, y+1/2, -z'

loop_
_atom_site_label
_atom_site_type_symbol
_atom_site_fract_x
_atom_site_fract_y
_atom_site_fract_z
_atom_site_U_iso_or_equiv
_atom_site_adp_type
_atom_site_occupancy
_atom_site_symmetry_multiplicity
_atom_site_calc_flag
_atom_site_refinement_flags
C18 C 0.8777(5) 0.5598(10) 0.1726(3) 0.0202(12) Uani 1 1 d .
C1 C 0.4100(4) 0.6520(18) 0.7579(3) 0.0207(10) Uani 1 1 d .
H1A H 0.3698 0.7652 0.7746 0.025 Uiso 1 1 calc R
H1B H 0.3653 0.5428 0.7738 0.025 Uiso 1 1 calc R
C2 C 0.5282(4) 0.6453(17) 0.8026(3) 0.0180(10) Uani 1 1 d .
C3 C 0.5299(6) 0.7706(10) 0.8748(4) 0.0255(14) Uani 1 1 d .
C4 C 0.6309(6) 0.7049(10) 0.9289(4) 0.0324(17) Uani 1 1 d .
H4A H 0.6049 0.6594 0.9785 0.039 Uiso 1 1 calc R
H4B H 0.6881 0.8058 0.9392 0.039 Uiso 1 1 calc R
C5 C 0.6805(5) 0.5448(10) 0.8823(3) 0.0239(14) Uani 1 1 d .
H5 H 0.7303 0.4549 0.9137 0.029 Uiso 1 1 calc R
C6 C 0.7397(4) 0.6417(18) 0.8166(3) 0.0288(12) Uani 1 1 d .
H6A H 0.7869 0.5522 0.7892 0.035 Uiso 1 1 calc R
H6B H 0.7892 0.7459 0.8368 0.035 Uiso 1 1 calc R
C7 C 0.6370(5) 0.7149(10) 0.7627(4) 0.0226(14) Uani 1 1 d .
H7A H 0.6387 0.6621 0.7101 0.027 Uiso 1 1 calc R
H7B H 0.6382 0.8530 0.7594 0.027 Uiso 1 1 calc R
C8 C 0.5709(5) 0.4569(9) 0.8403(4) 0.0189(12) Uani 1 1 d .
C9 C 0.4896(8) 0.3766(14) 0.8965(5) 0.032(2) Uani 1 1 d .
H9A H 0.5313 0.2872 0.9310 0.048 Uiso 1 1 calc R
H9B H 0.4256 0.3130 0.8675 0.048 Uiso 1 1 calc R
H9C H 0.4595 0.4780 0.9271 0.048 Uiso 1 1 calc R
C10 C 0.5975(6) 0.3044(10) 0.7834(4) 0.0248(14) Uani 1 1 d .
H10A H 0.5262 0.2653 0.7543 0.037 Uiso 1 1 calc R
H10B H 0.6320 0.1972 0.8116 0.037 Uiso 1 1 calc R
H10C H 0.6515 0.3524 0.7475 0.037 Uiso 1 1 calc R
C11 C 1.0983(5) 0.6256(15) 0.2287(3) 0.0202(15) Uani 1 1 d .
H11A H 1.1595 0.7129 0.2150 0.024 Uiso 1 1 calc R
H11B H 1.1268 0.4978 0.2196 0.024 Uiso 1 1 calc R
C12 C 0.9955(4) 0.6578(16) 0.1710(3) 0.0184(11) Uani 1 1 d .
C13 C 1.0288(5) 0.6079(10) 0.0905(3) 0.0253(17) Uani 1 1 d .
C14 C 0.9186(6) 0.5937(10) 0.0383(3) 0.0310(18) Uani 1 1 d .
H14A H 0.9053 0.4649 0.0188 0.037 Uiso 1 1 calc R
H14B H 0.9186 0.6812 -0.0058 0.037 Uiso 1 1 calc R
C15 C 0.8285(4) 0.6509(17) 0.0958(3) 0.0237(11) Uani 1 1 d .
H15 H 0.7479 0.6124 0.0792 0.028 Uiso 1 1 calc R
C16 C 0.8427(6) 0.8585(10) 0.1109(4) 0.0275(15) Uani 1 1 d .
H16A H 0.7793 0.9078 0.1399 0.033 Uiso 1 1 calc R
H16B H 0.8455 0.9291 0.0620 0.033 Uiso 1 1 calc R
C17 C 0.9604(6) 0.8680(10) 0.1602(3) 0.0224(13) Uani 1 1 d .
H17A H 0.9516 0.9286 0.2107 0.027 Uiso 1 1 calc R
H17B H 1.0183 0.9376 0.1327 0.027 Uiso 1 1 calc R
C19 C 0.8890(7) 0.3462(10) 0.1703(4) 0.0303(16) Uani 1 1 d .
H19A H 0.9418 0.3109 0.1314 0.045 Uiso 1 1 calc R
H19B H 0.8133 0.2905 0.1570 0.045 Uiso 1 1 calc R
H19C H 0.9193 0.3008 0.2212 0.045 Uiso 1 1 calc R
C20 C 0.8038(5) 0.6113(11) 0.2390(3) 0.0230(17) Uani 1 1 d .
H20A H 0.7231 0.5808 0.2244 0.034 Uiso 1 1 calc R
H20B H 0.8110 0.7454 0.2497 0.034 Uiso 1 1 calc R
H20C H 0.8302 0.5405 0.2854 0.034 Uiso 1 1 calc R
Cd1 Cd 0.75963(3) 0.65283(8) 0.505858(18) 0.01849(13) Uani 1 1 d .
O3 O 0.2821(3) 0.6527(13) 0.63026(19) 0.0218(7) Uani 1 1 d .
O2 O 0.4647(5) 0.4876(9) 0.6308(4) 0.0203(13) Uani 1 1 d .
O1 O 0.4622(6) 0.8247(10) 0.6334(4) 0.0245(14) Uani 1 1 d .
O4 O 0.4625(6) 0.8922(9) 0.8864(4) 0.0371(16) Uani 1 1 d .
O5 O 1.0232(5) 0.4828(9) 0.3539(3) 0.0203(13) Uani 1 1 d .
O6 O 1.0247(5) 0.8195(9) 0.3427(3) 0.0209(13) Uani 1 1 d .
O7 O 1.2056(3) 0.6526(13) 0.36262(19) 0.0217(7) Uani 1 1 d .
O8 O 1.1256(4) 0.5815(8) 0.0714(3) 0.0393(14) Uani 1 1 d .
O5W O 0.6456(3) 0.6580(13) 0.3955(2) 0.0288(9) Uani 1 1 d .
H5WA H 0.6104 0.7612 0.3883 0.043 Uiso 1 1 d R
H5WB H 0.5974 0.5686 0.3927 0.043 Uiso 1 1 d R
O4W O 0.8610(6) 0.8886(10) 0.4521(4) 0.0238(15) Uani 1 1 d .
H4WA H 0.8003 0.9278 0.4270 0.036 Uiso 1 1 d R
H4WB H 0.9132 0.8700 0.4214 0.036 Uiso 1 1 d R
O6W O 0.8663(3) 0.6538(13) 0.6205(2) 0.0283(8) Uani 1 1 d .
H6WA H 0.8965 0.7591 0.6322 0.042 Uiso 1 1 d R
H6WB H 0.9176 0.5692 0.6242 0.042 Uiso 1 1 d R
O3W O 0.8596(6) 0.4108(9) 0.4585(4) 0.0223(14) Uani 1 1 d .
H3WA H 0.9135 0.4569 0.4341 0.033 Uiso 1 1 d R
H3WB H 0.8163 0.3439 0.4281 0.033 Uiso 1 1 d R
O2W O 0.6567(6) 0.4156(10) 0.5532(4) 0.0250(15) Uani 1 1 d .
H2WA H 0.6860 0.3206 0.5766 0.037 Uiso 1 1 d R
H2WB H 0.5997 0.4546 0.5764 0.037 Uiso 1 1 d R
O1W O 0.6563(6) 0.8906(9) 0.5538(4) 0.0222(14) Uani 1 1 d .
H1WA H 0.7091 0.9281 0.5867 0.033 Uiso 1 1 d R
H1WB H 0.5957 0.8671 0.5764 0.033 Uiso 1 1 d R
S1 S 0.40455(9) 0.6538(4) 0.65501(6) 0.0160(2) Uani 1 1 d .
S2 S 1.08603(9) 0.6479(4) 0.32966(6) 0.0149(2) Uani 1 1 d .

loop_
_atom_site_aniso_label
_atom_site_aniso_U_11
_atom_site_aniso_U_22
_atom_site_aniso_U_33
_atom_site_aniso_U_23
_atom_site_aniso_U_13
_atom_site_aniso_U_12
C18 0.018(3) 0.026(3) 0.016(3) -0.001(2) 0.000(2) -0.004(3)
C1 0.021(2) 0.029(3) 0.012(2) -0.005(5) 0.0014(18) -0.003(5)
C2 0.017(2) 0.023(3) 0.014(2) -0.001(5) 0.0017(17) 0.005(5)
C3 0.036(4) 0.026(4) 0.014(3) -0.002(3) -0.001(3) 0.000(3)
C4 0.038(4) 0.037(4) 0.021(3) -0.003(3) -0.007(3) 0.004(3)
C5 0.023(3) 0.032(4) 0.016(3) 0.003(3) -0.006(2) 0.003(3)
C6 0.022(3) 0.033(3) 0.030(3) 0.005(5) -0.006(2) -0.007(5)
C7 0.014(3) 0.028(3) 0.026(3) 0.003(2) 0.003(2) -0.002(2)
C8 0.017(3) 0.023(3) 0.017(3) 0.001(3) 0.002(2) 0.001(3)
C9 0.028(4) 0.042(5) 0.026(4) 0.016(3) 0.005(3) 0.003(4)
C10 0.026(3) 0.023(3) 0.026(3) 0.001(3) 0.003(3) 0.006(3)
C11 0.020(2) 0.027(4) 0.014(2) 0.003(3) 0.0028(18) 0.000(3)
C12 0.016(2) 0.026(3) 0.013(2) -0.001(4) 0.0007(17) 0.001(4)
C13 0.026(3) 0.037(5) 0.014(2) -0.002(3) 0.005(2) -0.001(3)
C14 0.033(3) 0.044(5) 0.016(3) -0.005(3) -0.002(2) -0.004(3)
C15 0.022(2) 0.034(3) 0.015(2) 0.000(5) -0.0015(18) 0.005(5)
C16 0.028(4) 0.032(4) 0.022(3) 0.010(3) 0.001(3) 0.003(3)
C17 0.025(3) 0.022(3) 0.019(3) 0.002(3) 0.000(3) -0.002(3)
C19 0.036(4) 0.022(4) 0.033(4) -0.001(3) 0.001(3) -0.006(3)
C20 0.017(2) 0.035(5) 0.017(2) 0.002(3) 0.002(2) 0.002(3)
Cd1 0.0220(2) 0.01878(19) 0.01519(18) -0.0003(4) 0.00483(12) -0.0005(4)
O3 0.0148(16) 0.027(2) 0.0226(16) 0.002(4) -0.0013(13) 0.002(3)
O2 0.020(3) 0.021(3) 0.020(3) -0.004(3) 0.005(2) 0.005(2)
O1 0.024(3) 0.026(3) 0.023(3) 0.007(3) -0.002(2) 0.000(3)
O4 0.049(4) 0.035(3) 0.027(3) -0.008(3) 0.003(3) 0.016(3)
O5 0.020(3) 0.021(3) 0.020(3) 0.006(2) 0.002(2) -0.001(2)
O6 0.028(3) 0.019(3) 0.016(3) -0.005(2) 0.006(2) 0.002(2)
O7 0.0189(16) 0.0254(19) 0.0199(16) 0.001(4) -0.0048(13) 0.000(4)
O8 0.031(3) 0.070(4) 0.018(2) -0.007(2) 0.0111(18) 0.000(2)
O5W 0.0304(19) 0.021(2) 0.0341(19) -0.001(3) -0.0038(15) -0.001(3)
O4W 0.023(3) 0.026(4) 0.025(3) 0.005(3) 0.015(3) 0.001(3)
O6W 0.0337(19) 0.0180(19) 0.0322(19) -0.004(4) -0.0046(15) 0.001(4)
O3W 0.022(3) 0.018(3) 0.028(3) -0.005(3) 0.006(3) -0.002(3)
O2W 0.023(3) 0.022(3) 0.032(4) 0.001(3) 0.008(3) 0.002(3)
O1W 0.021(3) 0.025(3) 0.021(3) -0.007(3) 0.005(3) 0.002(3)
S1 0.0158(5) 0.0182(6) 0.0141(5) 0.0007(12) 0.0010(4) 0.0022(12)
S2 0.0158(5) 0.0168(6) 0.0121(5) 0.0001(13) 0.0019(4) 0.0001(13)

loop_
_atom_type_symbol
_atom_type_description
_atom_type_scat_dispersion_real
_atom_type_scat_dispersion_imag
_atom_type_scat_source
C C 0.0181 0.0091 'International Tables Vol C Tables 4.2.6.8 and 6.1.1.4'
H H 0.0000 0.0000 'International Tables Vol C Tables 4.2.6.8 and 6.1.1.4'
O O 0.0492 0.0322 'International Tables Vol C Tables 4.2.6.8 and 6.1.1.4'
S S 0.3331 0.5567 'International Tables Vol C Tables 4.2.6.8 and 6.1.1.4'
Cd Cd 0.1185 4.6533 'International Tables Vol C Tables 4.2.6.8 and 6.1.1.4'

loop_
_geom_angle_atom_site_label_1
_geom_angle_atom_site_label_2
_geom_angle_atom_site_label_3
_geom_angle
C19 C18 C20 108.2(5)
C19 C18 C12 112.0(6)
C20 C18 C12 117.0(5)
C19 C18 C15 115.0(6)
C20 C18 C15 110.6(5)
C12 C18 C15 93.7(5)
C2 C1 S1 118.1(3)
C1 C2 C3 110.5(6)
C1 C2 C8 119.0(9)
C3 C2 C8 100.2(5)
C1 C2 C7 119.5(5)
C3 C2 C7 102.3(6)
C8 C2 C7 102.5(5)
O4 C3 C4 127.3(6)
O4 C3 C2 126.2(6)
C4 C3 C2 106.4(5)
C3 C4 C5 102.1(5)
C4 C5 C6 105.0(7)
C4 C5 C8 102.7(5)
C6 C5 C8 103.5(5)
C5 C6 C7 103.3(4)
C6 C7 C2 103.8(5)
C10 C8 C9 108.2(6)
C10 C8 C5 113.3(5)
C9 C8 C5 112.5(6)
C10 C8 C2 114.9(5)
C9 C8 C2 113.6(6)
C5 C8 C2 94.1(5)
C12 C11 S2 121.2(4)
C11 C12 C13 109.1(5)
C11 C12 C18 125.2(7)
C13 C12 C18 101.5(5)
C11 C12 C17 114.2(8)
C13 C12 C17 101.5(6)
C18 C12 C17 102.3(5)
O8 C13 C14 126.0(5)
O8 C13 C12 126.5(5)
C14 C13 C12 107.5(5)
C13 C14 C15 100.5(4)
C16 C15 C18 103.6(5)
C16 C15 C14 107.4(6)
C18 C15 C14 102.5(5)
C15 C16 C17 102.5(5)
C16 C17 C12 103.5(5)
O5W Cd1 O6W 176.83(19)
O5W Cd1 O2W 91.5(3)
O6W Cd1 O2W 87.4(3)
O5W Cd1 O3W 89.4(2)
O6W Cd1 O3W 93.3(3)
O2W Cd1 O3W 82.0(3)
O5W Cd1 O1W 90.2(2)
O6W Cd1 O1W 87.0(2)
O2W Cd1 O1W 96.83(13)
O3W Cd1 O1W 178.7(3)
O5W Cd1 O4W 86.1(3)
O6W Cd1 O4W 95.1(3)
O2W Cd1 O4W 177.3(3)
O3W Cd1 O4W 96.87(13)
O1W Cd1 O4W 84.3(3)
H4WB O4W Cd1 123.6
O1 S1 O2 111.7(2)
O1 S1 O3 112.8(4)
O2 S1 O3 113.0(4)
O1 S1 C1 106.3(5)
O2 S1 C1 107.6(5)
O3 S1 C1 104.7(2)
O6 S2 O7 112.7(5)
O6 S2 O5 112.1(2)
O7 S2 O5 112.7(4)
O6 S2 C11 107.9(4)
O7 S2 C11 104.0(2)
O5 S2 C11 106.8(4)

loop_
_geom_bond_atom_site_label_1
_geom_bond_atom_site_label_2
_geom_bond_distance
C18 C19 1.535(10)
C18 C20 1.535(8)
C18 C12 1.543(9)
C18 C15 1.554(8)
C1 C2 1.530(6)
C1 S1 1.782(5)
C2 C3 1.540(10)
C2 C8 1.563(12)
C2 C7 1.570(8)
C3 O4 1.200(9)
C3 C4 1.523(9)
C4 C5 1.540(10)
C5 C6 1.541(10)
C5 C8 1.553(9)
C6 C7 1.553(8)
C8 C10 1.520(9)
C8 C9 1.523(10)
C11 C12 1.519(7)
C11 S2 1.776(5)
C12 C13 1.521(8)
C12 C17 1.567(13)
C13 O8 1.215(8)
C13 C14 1.517(8)
C14 C15 1.556(9)
C15 C16 1.515(14)
C16 C17 1.562(9)
Cd1 O5W 2.247(4)
Cd1 O6W 2.264(4)
Cd1 O2W 2.268(7)
Cd1 O3W 2.276(7)
Cd1 O1W 2.278(6)
Cd1 O4W 2.298(7)
O3 S1 1.459(3)
O2 S1 1.459(7)
O1 S1 1.458(8)
O5 S2 1.468(7)
O6 S2 1.447(7)
O7 S2 1.466(3)
O4W H4WB 0.8500

loop_
_geom_hbond_atom_site_label_D
_geom_hbond_atom_site_label_H
_geom_hbond_atom_site_label_A
_geom_hbond_distance_DH
_geom_hbond_distance_HA
_geom_hbond_distance_DA
_geom_hbond_angle_DHA
_geom_hbond_site_symmetry_A
O5W H5WA O2 0.85 1.86 2.708(11) 178.1 2_656
O5W H5WB O1 0.85 1.92 2.724(11) 157.4 2_646
O4W H4WA O3 0.85 2.09 2.835(10) 146.4 2_656
O4W H4WB O6 0.85 1.99 2.836(8) 175.1 .
O6W H6WA O5 0.85 1.86 2.704(11) 171.5 2_756
O6W H6WB O6 0.85 1.98 2.761(11) 152.5 2_746
O3W H3WA O5 0.85 1.97 2.778(9) 158.8 .
O3W H3WB O3 0.85 2.01 2.850(9) 170.5 2_646
O2W H2WA O7 0.85 1.99 2.809(10) 162.4 2_746
O2W H2WB O2 0.85 1.91 2.747(9) 167.9 .
O1W H1WA O7 0.85 2.05 2.803(9) 146.8 2_756
O1W H1WB O1 0.85 1.93 2.779(9) 176.0 .

loop_
_geom_torsion_atom_site_label_1
_geom_torsion_atom_site_label_2
_geom_torsion_atom_site_label_3
_geom_torsion_atom_site_label_4
_geom_torsion
S1 C1 C2 C3 141.2(7)
S1 C1 C2 C8 -103.7(8)
S1 C1 C2 C7 23.0(15)
C1 C2 C3 O4 -17.6(12)
C8 C2 C3 O4 -144.0(7)
C7 C2 C3 O4 110.7(8)
C1 C2 C3 C4 160.6(8)
C8 C2 C3 C4 34.2(7)
C7 C2 C3 C4 -71.2(7)
O4 C3 C4 C5 178.4(8)
C2 C3 C4 C5 0.3(7)
C3 C4 C5 C6 72.7(6)
C3 C4 C5 C8 -35.3(6)
C4 C5 C6 C7 -71.6(7)
C8 C5 C6 C7 35.8(8)
C5 C6 C7 C2 -1.8(9)
C1 C2 C7 C6 -166.5(10)
C3 C2 C7 C6 71.2(8)
C8 C2 C7 C6 -32.4(8)
C4 C5 C8 C10 174.4(5)
C6 C5 C8 C10 65.2(7)
C4 C5 C8 C9 -62.5(7)
C6 C5 C8 C9 -171.7(7)
C4 C5 C8 C2 55.0(5)
C6 C5 C8 C2 -54.1(6)
C1 C2 C8 C10 68.4(7)
C3 C2 C8 C10 -171.1(5)
C7 C2 C8 C10 -66.0(7)
C1 C2 C8 C9 -56.9(8)
C3 C2 C8 C9 63.5(7)
C7 C2 C8 C9 168.7(6)
C1 C2 C8 C5 -173.6(5)
C3 C2 C8 C5 -53.1(6)
C7 C2 C8 C5 52.0(6)
S2 C11 C12 C13 -173.8(6)
S2 C11 C12 C18 -53.6(13)
S2 C11 C12 C17 73.5(9)
C19 C18 C12 C11 -56.8(10)
C20 C18 C12 C11 68.9(10)
C15 C18 C12 C11 -175.7(8)
C19 C18 C12 C13 66.7(7)
C20 C18 C12 C13 -167.6(6)
C15 C18 C12 C13 -52.2(7)
C19 C18 C12 C17 171.3(5)
C20 C18 C12 C17 -63.0(6)
C15 C18 C12 C17 52.4(5)
C11 C12 C13 O8 -13.2(13)
C18 C12 C13 O8 -147.1(7)
C17 C12 C13 O8 107.6(8)
C11 C12 C13 C14 165.8(7)
C18 C12 C13 C14 31.9(8)
C17 C12 C13 C14 -73.3(6)
O8 C13 C14 C15 -177.7(8)
C12 C13 C14 C15 3.3(8)
C19 C18 C15 C16 -172.3(5)
C20 C18 C15 C16 64.7(6)
C12 C18 C15 C16 -56.0(6)
C19 C18 C15 C14 -60.7(8)
C20 C18 C15 C14 176.4(6)
C12 C18 C15 C14 55.7(7)
C13 C14 C15 C16 71.4(6)
C13 C14 C15 C18 -37.4(8)
C18 C15 C16 C17 37.4(6)
C14 C15 C16 C17 -70.6(5)
C15 C16 C17 C12 -3.1(6)
C11 C12 C17 C16 -170.3(4)
C13 C12 C17 C16 72.5(5)
C18 C12 C17 C16 -32.1(5)
O5W Cd1 O4W H4WB -83.8
O6W Cd1 O4W H4WB 99.1
O2W Cd1 O4W H4WB -58.8
O3W Cd1 O4W H4WB 5.1
O1W Cd1 O4W H4WB -174.5
C2 C1 S1 O1 -62.6(11)
C2 C1 S1 O2 57.2(11)
C2 C1 S1 O3 177.7(9)
C12 C11 S2 O6 -46.6(10)
C12 C11 S2 O7 -166.5(9)
C12 C11 S2 O5 74.1(10)
